data_4026936
loop_
_publ_author_name
'Christian F. Weise'
'Matthias C. Pischl'
'Andreas Pfaltz'
'Christoph Schneider'

_publ_contact_author
;
 Prof. Dr. Christoph Schneider

 Structure Determination:
 L\"onnecke, Peter
 Institut f\"ur Anorganische Chemie
 Universit\"at Leipzig
 Johannisallee 29
 04103 Leipzig
 Bundesrepublik Deutschland
;
_publ_contact_author_email schneider@chemie.uni-leipzig.de
_publ_contact_author_fax '49 / 341 / 9736599'
_publ_contact_author_phone '49 / 341 / 9736559'
_publ_section_title
;
 A General, Asymmetric, and Noniterative Synthesis of Trideoxypropionates.
 Straightforward Syntheses of the Pheromones (+)-Vittatalactone and
 (+)-Norvittatalactone
;
_journal_name_full 'Journal of Organic Chemistry'
_journal_page_first 1477
_journal_page_last 1488
_journal_paper_doi 10.1021/jo202330b
_journal_volume 77
_journal_year 2012
_chemical_absolute_configuration rm
_chemical_formula_sum 'C24 H32 N2 O5'
_chemical_formula_weight 428.52
_chemical_name_systematic
;
 ?
;
_space_group_IT_number 19
_symmetry_cell_setting orthorhombic
_symmetry_space_group_name_Hall 'P 2ac 2ab'
_symmetry_space_group_name_H-M 'P 21 21 21'
_atom_sites_solution_hydrogens difmap
_atom_sites_solution_primary direct
_atom_sites_solution_secondary difmap
_audit_conform_dict_location ftp://ftp.iucr.org/pub/cif_core.dic
_audit_conform_dict_name cif_core.dic
_audit_conform_dict_version 2.3
_audit_creation_date 2008-11-17T18:55:11-00:00
_audit_creation_method 'WinGX routine CIF_UPDATE'
_cell_angle_alpha 90
_cell_angle_beta 90
_cell_angle_gamma 90
_cell_formula_units_Z 4
_cell_length_a 9.0740(3)
_cell_length_b 11.6141(3)
_cell_length_c 21.7822(6)
_cell_measurement_reflns_used 2591
_cell_measurement_temperature 130(2)
_cell_measurement_theta_max 32.1196
_cell_measurement_theta_min 2.7994
_cell_volume 2295.55(12)
_computing_cell_refinement
;
        CrysAlis RED, Oxford Diffraction Ltd.,
        Version 1.171.32.15 (release 10-01-2008 CrysAlis171 .NET)
        (compiled Jan 10 2008,16:37:18)
;
_computing_data_collection
;
        CrysAlis CCD, Oxford Diffraction Ltd.,
        Version 1.171.32.15 (release 10-01-2008 CrysAlis171 .NET)
        (compiled Jan 10 2008,16:37:18)
;
_computing_data_reduction
;
        CrysAlis RED, Oxford Diffraction Ltd.,
        Version 1.171.32.15 (release 10-01-2008 CrysAlis171 .NET)
        (compiled Jan 10 2008,16:37:18)
;
_computing_molecular_graphics 'ORTEP3 for Windows (L. J. Farrugia, 1997)'
_computing_publication_material 'WINGX  (L.J. Farrugia,1999)'
_computing_structure_refinement 'SHELXL-97 (Sheldrick, 1997)'
_computing_structure_solution 'SIR92 (Giacovazzo 1993)'
_diffrn_ambient_temperature 130(2)
_diffrn_detector_area_resol_mean 16.356
_diffrn_measured_fraction_theta_full 0.999
_diffrn_measured_fraction_theta_max 0.999
_diffrn_measurement_device_type 'ccd Xcalibur S'
_diffrn_measurement_method '\w- amd \f-scans'
_diffrn_orient_matrix_UB_11 -0.016584266
_diffrn_orient_matrix_UB_12 0.0108708584
_diffrn_orient_matrix_UB_13 0.0312840829
_diffrn_orient_matrix_UB_21 -0.0043940194
_diffrn_orient_matrix_UB_22 -0.0600786518
_diffrn_orient_matrix_UB_23 0.0055380506
_diffrn_orient_matrix_UB_31 0.0762338735
_diffrn_orient_matrix_UB_32 -0.0010823855
_diffrn_orient_matrix_UB_33 0.0071250053
_diffrn_radiation_monochromator graphite
_diffrn_radiation_type MoK\a
_diffrn_radiation_wavelength 0.71073
_diffrn_reflns_av_R_equivalents 0.0483
_diffrn_reflns_av_unetI/netI 0.1584
_diffrn_reflns_limit_h_max 12
_diffrn_reflns_limit_h_min -11
_diffrn_reflns_limit_k_max 15
_diffrn_reflns_limit_k_min -14
_diffrn_reflns_limit_l_max 8
_diffrn_reflns_limit_l_min -28
_diffrn_reflns_number 11320
_diffrn_reflns_theta_full 28.28
_diffrn_reflns_theta_max 28.28
_diffrn_reflns_theta_min 2.85
_exptl_absorpt_coefficient_mu 0.087
_exptl_absorpt_correction_type none
_exptl_crystal_colour colorless
_exptl_crystal_density_diffrn 1.24
_exptl_crystal_description needles
_exptl_crystal_F_000 920
_exptl_crystal_size_max 0.3
_exptl_crystal_size_mid 0.2
_exptl_crystal_size_min 0.1
_refine_diff_density_max 0.149
_refine_diff_density_min -0.168
_refine_diff_density_rms 0.035
_refine_ls_abs_structure_details 'Flack H D (1983), Acta Cryst. A39, 876-881'
_refine_ls_abs_structure_Flack 0.0(8)
_refine_ls_extinction_method none
_refine_ls_goodness_of_fit_ref 0.672
_refine_ls_hydrogen_treatment refall
_refine_ls_matrix_type full
_refine_ls_number_parameters 408
_refine_ls_number_reflns 5680
_refine_ls_number_restraints 211
_refine_ls_restrained_S_all 0.666
_refine_ls_R_factor_all 0.0971
_refine_ls_R_factor_gt 0.0373
_refine_ls_shift/su_max 0.001
_refine_ls_shift/su_mean 0
_refine_ls_structure_factor_coef Fsqd
_refine_ls_weighting_details 'calc w=1/[\s^2^(Fo^2^)+(0.0158P)^2^+0.0000P] where P=(Fo^2^+2Fc^2^)/3'
_refine_ls_weighting_scheme calc
_refine_ls_wR_factor_gt 0.0484
_refine_ls_wR_factor_ref 0.0545
_reflns_number_gt 2728
_reflns_number_total 5680
_reflns_threshold_expression >2sigma(I)
_cod_data_source_file jo202330b_si_002_2.cif
_cod_data_source_block x0638fin
_cod_database_code 4026936

loop_
_symmetry_equiv_pos_as_xyz
'x, y, z'
'-x+1/2, -y, z+1/2'
'-x, y+1/2, -z+1/2'
'x+1/2, -y+1/2, -z'

loop_
_atom_site_label
_atom_site_type_symbol
_atom_site_fract_x
_atom_site_fract_y
_atom_site_fract_z
_atom_site_U_iso_or_equiv
_atom_site_adp_type
_atom_site_occupancy
_atom_site_symmetry_multiplicity
_atom_site_calc_flag
_atom_site_refinement_flags
O1 O 0.01531(15) 0.23509(11) 0.19381(6) 0.0369(4) Uani 1 1 d .
O2 O 0.09349(14) 0.33984(10) 0.11217(6) 0.0290(3) Uani 1 1 d .
O3 O 0.60114(14) 0.54535(11) 0.06673(6) 0.0322(4) Uani 1 1 d .
O4 O 0.36870(15) 0.24238(11) 0.02995(5) 0.0315(4) Uani 1 1 d .
O5 O 0.56770(15) 0.16468(11) 0.07324(6) 0.0350(4) Uani 1 1 d .
N1 N 0.1289(2) 0.15179(13) 0.11134(8) 0.0277(4) Uani 1 1 d .
N2 N 0.55433(17) 0.35571(13) 0.07301(6) 0.0236(4) Uani 1 1 d .
C1 C 0.1485(2) 0.03359(16) 0.13580(9) 0.0279(5) Uani 1 1 d .
C2 C 0.2500(4) 0.0376(2) 0.19138(12) 0.0603(9) Uani 1 1 d D
C3 C -0.0001(3) -0.0171(2) 0.15184(17) 0.0684(10) Uani 1 1 d D
C4 C 0.2211(3) -0.03556(18) 0.08522(11) 0.0420(7) Uani 1 1 d D
C5 C 0.0753(2) 0.23895(18) 0.14459(10) 0.0268(5) Uani 1 1 d .
C6 C 0.0612(2) 0.44243(17) 0.14288(10) 0.0251(5) Uani 1 1 d .
C7 C 0.0398(2) 0.53824(15) 0.11276(8) 0.0226(5) Uani 1 1 d .
C8 C 0.0378(2) 0.54748(17) 0.04383(9) 0.0257(5) Uani 1 1 d D
C9 C 0.1540(2) 0.62881(16) 0.01723(9) 0.0283(5) Uani 1 1 d .
C10 C 0.3090(3) 0.59367(18) 0.03103(9) 0.0275(5) Uani 1 1 d .
C11 C 0.3550(2) 0.48911(18) 0.04586(9) 0.0254(5) Uani 1 1 d .
C12 C 0.5103(2) 0.46907(17) 0.06076(8) 0.0259(5) Uani 1 1 d .
C13 C 0.0115(3) 0.64715(19) 0.14798(10) 0.0345(5) Uani 1 1 d D
C14 C 0.1348(3) 0.6423(2) -0.05226(10) 0.0367(6) Uani 1 1 d D
C15 C 0.4842(2) 0.25491(18) 0.05645(8) 0.0279(5) Uani 1 1 d .
C16 C 0.7072(3) 0.20307(17) 0.09849(11) 0.0304(6) Uani 1 1 d .
C17 C 0.6953(2) 0.33377(17) 0.10399(9) 0.0261(5) Uani 1 1 d .
C18 C 0.6959(2) 0.37870(17) 0.17055(10) 0.0260(5) Uani 1 1 d .
C19 C 0.5927(2) 0.31928(15) 0.21449(8) 0.0234(5) Uani 1 1 d .
C20 C 0.4455(2) 0.35092(18) 0.21989(9) 0.0311(5) Uani 1 1 d .
C21 C 0.3564(3) 0.30158(19) 0.26419(10) 0.0380(6) Uani 1 1 d .
C22 C 0.4125(3) 0.22031(18) 0.30345(10) 0.0371(6) Uani 1 1 d .
C23 C 0.5576(3) 0.18738(18) 0.29869(10) 0.0367(6) Uani 1 1 d .
C24 C 0.6468(3) 0.23671(18) 0.25423(9) 0.0304(5) Uani 1 1 d .
H1N1 H 0.178(2) 0.1701(15) 0.0789(8) 0.033(7) Uiso 1 1 d .
H2A H 0.204(2) 0.0774(14) 0.2252(7) 0.068(8) Uiso 1 1 d D
H2B H 0.3440(19) 0.0755(16) 0.1794(11) 0.115(14) Uiso 1 1 d D
H2C H 0.269(2) -0.0429(10) 0.2022(9) 0.071(8) Uiso 1 1 d D
H3A H -0.054(2) 0.0297(14) 0.1831(7) 0.078(9) Uiso 1 1 d D
H3B H 0.020(2) -0.0937(12) 0.1697(8) 0.073(8) Uiso 1 1 d D
H3C H -0.062(2) -0.0263(17) 0.1150(6) 0.089(11) Uiso 1 1 d D
H4A H 0.3175(14) -0.0005(13) 0.0729(8) 0.059(8) Uiso 1 1 d D
H4B H 0.1592(18) -0.0394(16) 0.0473(7) 0.077(9) Uiso 1 1 d D
H4C H 0.2396(17) -0.1143(10) 0.0991(7) 0.036(6) Uiso 1 1 d D
H6 H 0.0624(18) 0.4340(12) 0.1888(7) 0.017(5) Uiso 1 1 d .
H8A H -0.0716(17) 0.5746(13) 0.0325(7) 0.031(5) Uiso 1 1 d D
H8B H 0.0451(18) 0.4674(12) 0.0238(7) 0.029(5) Uiso 1 1 d D
H9 H 0.1393(16) 0.7073(12) 0.0367(6) 0.015(5) Uiso 1 1 d .
H10 H 0.3880(19) 0.6525(15) 0.0280(7) 0.031(5) Uiso 1 1 d .
H11 H 0.288(2) 0.4241(14) 0.0488(8) 0.034(6) Uiso 1 1 d .
H13A H 0.0947(15) 0.7034(14) 0.1419(8) 0.070(8) Uiso 1 1 d D
H13B H -0.0790(13) 0.6854(13) 0.1329(6) 0.033(6) Uiso 1 1 d D
H13C H 0.0004(18) 0.6375(14) 0.1925(5) 0.046(6) Uiso 1 1 d D
H14A H 0.1472(17) 0.5672(10) -0.0734(7) 0.032(6) Uiso 1 1 d D
H14B H 0.2120(14) 0.6941(11) -0.0676(7) 0.028(6) Uiso 1 1 d D
H14C H 0.0374(13) 0.6741(13) -0.0620(8) 0.048(7) Uiso 1 1 d D
H16A H 0.7792(19) 0.1819(14) 0.0700(8) 0.023(6) Uiso 1 1 d .
H16B H 0.7146(19) 0.1613(14) 0.1372(7) 0.026(5) Uiso 1 1 d .
H17 H 0.7815(17) 0.3740(12) 0.0801(6) 0.009(4) Uiso 1 1 d .
H18A H 0.801(2) 0.3654(13) 0.1830(7) 0.024(5) Uiso 1 1 d .
H18B H 0.684(2) 0.4652(15) 0.1696(8) 0.044(6) Uiso 1 1 d .
H20 H 0.407(2) 0.4111(14) 0.1925(8) 0.037(6) Uiso 1 1 d .
H21 H 0.252(2) 0.3261(19) 0.2654(9) 0.066(8) Uiso 1 1 d .
H22 H 0.356(2) 0.1837(14) 0.3366(8) 0.036(6) Uiso 1 1 d .
H23 H 0.597(2) 0.1333(14) 0.3273(7) 0.031(6) Uiso 1 1 d .
H24 H 0.7531(19) 0.2134(13) 0.2517(7) 0.012(5) Uiso 1 1 d .

loop_
_atom_site_aniso_label
_atom_site_aniso_U_11
_atom_site_aniso_U_22
_atom_site_aniso_U_33
_atom_site_aniso_U_23
_atom_site_aniso_U_13
_atom_site_aniso_U_12
O1 0.0440(10) 0.0281(8) 0.0386(8) 0.0081(8) 0.0185(8) 0.0058(8)
O2 0.0435(9) 0.0171(7) 0.0264(7) 0.0032(6) 0.0027(7) 0.0015(7)
O3 0.0345(9) 0.0260(7) 0.0362(8) 0.0028(7) -0.0027(8) -0.0088(7)
O4 0.0333(9) 0.0299(7) 0.0315(8) -0.0038(7) -0.0031(7) -0.0022(8)
O5 0.0361(10) 0.0283(8) 0.0407(9) -0.0029(8) -0.0053(8) 0.0031(8)
N1 0.0397(12) 0.0199(9) 0.0234(9) 0.0049(9) 0.0012(10) 0.0012(9)
N2 0.0261(10) 0.0225(9) 0.0221(9) -0.0005(8) -0.0018(8) -0.0024(9)
C1 0.0362(14) 0.0188(11) 0.0286(11) 0.0012(10) -0.0033(11) 0.0042(11)
C2 0.099(3) 0.0416(16) 0.0403(16) -0.0074(15) -0.0312(18) 0.0335(19)
C3 0.057(2) 0.0253(15) 0.123(3) 0.0100(18) 0.035(2) -0.0030(15)
C4 0.066(2) 0.0215(13) 0.0384(15) -0.0017(12) 0.0041(15) 0.0038(14)
C5 0.0254(12) 0.0245(11) 0.0306(11) 0.0047(11) -0.0049(11) -0.0007(11)
C6 0.0275(13) 0.0255(11) 0.0223(11) -0.0019(10) 0.0007(11) 0.0005(10)
C7 0.0198(12) 0.0217(11) 0.0263(11) -0.0016(10) 0.0010(10) -0.0024(10)
C8 0.0291(14) 0.0202(11) 0.0279(12) -0.0019(10) -0.0028(11) 0.0042(11)
C9 0.0423(15) 0.0192(11) 0.0234(12) 0.0010(10) -0.0022(12) 0.0019(11)
C10 0.0362(15) 0.0261(12) 0.0202(11) 0.0025(10) 0.0003(11) -0.0079(12)
C11 0.0311(14) 0.0230(12) 0.0221(11) -0.0019(9) 0.0052(11) -0.0047(11)
C12 0.0321(14) 0.0304(12) 0.0151(10) 0.0004(10) -0.0009(11) 0.0035(11)
C13 0.0410(15) 0.0278(12) 0.0347(13) -0.0034(12) 0.0052(13) 0.0056(13)
C14 0.0464(16) 0.0336(14) 0.0300(13) 0.0092(12) -0.0023(13) 0.0053(14)
C15 0.0364(14) 0.0282(12) 0.0192(10) -0.0012(11) 0.0069(11) 0.0015(12)
C16 0.0320(15) 0.0336(14) 0.0255(13) -0.0030(11) 0.0020(13) 0.0040(11)
C17 0.0247(12) 0.0292(12) 0.0243(12) 0.0010(11) 0.0025(11) -0.0019(11)
C18 0.0265(14) 0.0275(13) 0.0240(12) -0.0024(10) -0.0021(11) -0.0021(11)
C19 0.0285(13) 0.0221(11) 0.0197(11) -0.0040(9) -0.0006(10) -0.0051(10)
C20 0.0343(15) 0.0296(13) 0.0293(12) 0.0004(11) -0.0039(12) 0.0021(12)
C21 0.0319(16) 0.0444(15) 0.0376(14) -0.0037(12) 0.0058(13) -0.0002(13)
C22 0.0489(17) 0.0371(14) 0.0253(12) -0.0032(11) 0.0087(13) -0.0119(13)
C23 0.0555(18) 0.0286(13) 0.0259(13) 0.0028(11) -0.0004(13) -0.0008(13)
C24 0.0322(13) 0.0322(12) 0.0270(12) -0.0035(11) -0.0005(12) 0.0017(13)

loop_
_atom_type_symbol
_atom_type_description
_atom_type_scat_dispersion_real
_atom_type_scat_dispersion_imag
_atom_type_scat_source
O O 0.0106 0.006 'International Tables Vol C Tables 4.2.6.8 and 6.1.1.4'
N N 0.0061 0.0033 'International Tables Vol C Tables 4.2.6.8 and 6.1.1.4'
C C 0.0033 0.0016 'International Tables Vol C Tables 4.2.6.8 and 6.1.1.4'
H H 0 0 'International Tables Vol C Tables 4.2.6.8 and 6.1.1.4'

loop_
_geom_angle_atom_site_label_1
_geom_angle_atom_site_label_2
_geom_angle_atom_site_label_3
_geom_angle
C5 O2 C6 117.04(15)
C15 O5 C16 110.83(15)
C5 N1 C1 123.37(17)
C5 N1 H1N1 116.4(13)
C1 N1 H1N1 117.6(13)
C15 N2 C12 128.01(18)
C15 N2 C17 111.99(16)
C12 N2 C17 119.91(16)
N1 C1 C3 109.68(18)
N1 C1 C4 106.35(16)
C3 C1 C4 110.5(2)
N1 C1 C2 109.26(18)
C3 C1 C2 111.6(2)
C4 C1 C2 109.33(19)
C1 C2 H2A 111.1(13)
C1 C2 H2B 108.9(16)
H2A C2 H2B 111.1(14)
C1 C2 H2C 105.7(13)
H2A C2 H2C 110.4(13)
H2B C2 H2C 109.5(14)
C1 C3 H3A 112.5(13)
C1 C3 H3B 106.1(14)
H3A C3 H3B 108.2(13)
C1 C3 H3C 111.2(15)
H3A C3 H3C 109.5(14)
H3B C3 H3C 109.2(14)
C1 C4 H4A 111.0(11)
C1 C4 H4B 112.4(13)
H4A C4 H4B 106.7(12)
C1 C4 H4C 110.2(10)
H4A C4 H4C 108.3(12)
H4B C4 H4C 108.1(12)
O1 C5 N1 128.3(2)
O1 C5 O2 122.8(2)
N1 C5 O2 108.84(16)
C7 C6 O2 121.13(18)
C7 C6 H6 125.8(9)
O2 C6 H6 113.0(9)
C6 C7 C13 119.10(18)
C6 C7 C8 124.29(19)
C13 C7 C8 116.59(17)
C7 C8 C9 114.42(17)
C7 C8 H8A 105.2(9)
C9 C8 H8A 111.8(9)
C7 C8 H8B 111.0(8)
C9 C8 H8B 110.7(9)
H8A C8 H8B 103.1(13)
C10 C9 C8 113.81(17)
C10 C9 C14 109.51(19)
C8 C9 C14 111.02(18)
C10 C9 H9 106.6(9)
C8 C9 H9 107.8(8)
C14 C9 H9 107.8(8)
C11 C10 C9 126.6(2)
C11 C10 H10 114.8(10)
C9 C10 H10 118.6(10)
C10 C11 C12 120.2(2)
C10 C11 H11 122.0(10)
C12 C11 H11 117.8(10)
O3 C12 N2 118.09(18)
O3 C12 C11 124.02(19)
N2 C12 C11 117.74(19)
C7 C13 H13A 110.6(11)
C7 C13 H13B 110.4(9)
H13A C13 H13B 106.7(10)
C7 C13 H13C 115.2(11)
H13A C13 H13C 106.3(12)
H13B C13 H13C 107.1(12)
C9 C14 H14A 110.8(10)
C9 C14 H14B 108.4(10)
H14A C14 H14B 107.5(11)
C9 C14 H14C 110.9(11)
H14A C14 H14C 109.4(11)
H14B C14 H14C 109.8(11)
O4 C15 O5 121.8(2)
O4 C15 N2 128.9(2)
O5 C15 N2 109.29(18)
O5 C16 C17 105.88(17)
O5 C16 H16A 106.1(11)
C17 C16 H16A 111.3(10)
O5 C16 H16B 103.6(10)
C17 C16 H16B 115.6(10)
H16A C16 H16B 113.3(14)
N2 C17 C16 101.43(17)
N2 C17 C18 112.15(17)
C16 C17 C18 114.23(19)
N2 C17 H17 110.2(8)
C16 C17 H17 110.6(8)
C18 C17 H17 108.2(8)
C19 C18 C17 116.12(17)
C19 C18 H18A 110.4(10)
C17 C18 H18A 101.9(10)
C19 C18 H18B 113.5(11)
C17 C18 H18B 108.5(10)
H18A C18 H18B 105.2(13)
C24 C19 C20 118.16(19)
C24 C19 C18 119.65(19)
C20 C19 C18 122.01(19)
C21 C20 C19 120.7(2)
C21 C20 H20 120.8(10)
C19 C20 H20 118.4(10)
C22 C21 C20 120.2(2)
C22 C21 H21 122.4(13)
C20 C21 H21 117.3(13)
C21 C22 C23 120.0(2)
C21 C22 H22 124.1(11)
C23 C22 H22 115.9(11)
C22 C23 C24 119.8(2)
C22 C23 H23 119.6(11)
C24 C23 H23 120.5(11)
C19 C24 C23 121.1(2)
C19 C24 H24 119.6(9)
C23 C24 H24 119.2(9)

loop_
_geom_bond_atom_site_label_1
_geom_bond_atom_site_label_2
_geom_bond_distance
O1 C5 1.203(2)
O2 C5 1.378(2)
O2 C6 1.397(2)
O3 C12 1.217(2)
O4 C15 1.205(2)
O5 C15 1.344(2)
O5 C16 1.450(2)
N1 C5 1.336(2)
N1 C1 1.483(2)
N1 H1N1 0.860(18)
N2 C15 1.380(2)
N2 C12 1.401(2)
N2 C17 1.468(2)
C1 C3 1.512(3)
C1 C4 1.514(3)
C1 C2 1.522(3)
C2 H2A 0.965(11)
C2 H2B 0.995(12)
C2 H2C 0.979(11)
C3 H3A 0.999(11)
C3 H3B 0.988(11)
C3 H3C 0.984(12)
C4 H4A 1.001(11)
C4 H4B 1.001(11)
C4 H4C 0.978(10)
C6 C7 1.306(2)
C6 H6 1.004(14)
C7 C13 1.501(3)
C7 C8 1.505(2)
C8 C9 1.530(3)
C8 H8A 1.071(14)
C8 H8B 1.030(13)
C9 C10 1.494(3)
C9 C14 1.532(3)
C9 H9 1.014(14)
C10 C11 1.324(2)
C10 H10 0.993(17)
C11 C12 1.465(3)
C11 H11 0.973(18)
C13 H13A 1.007(11)
C13 H13B 0.990(11)
C13 H13C 0.982(10)
C14 H14A 0.993(10)
C14 H14B 0.982(10)
C14 H14C 0.981(11)
C16 C17 1.527(3)
C16 H16A 0.934(17)
C16 H16B 0.975(16)
C17 C18 1.541(3)
C17 H17 1.049(15)
C18 C19 1.507(3)
C18 H18A 1.005(18)
C18 H18B 1.011(16)
C19 C24 1.382(3)
C19 C20 1.390(3)
C20 C21 1.383(3)
C20 H20 0.983(17)
C21 C22 1.372(3)
C21 H21 0.99(2)
C22 C23 1.376(3)
C22 H22 0.984(18)
C23 C24 1.386(3)
C23 H23 0.954(16)
C24 H24 1.003(16)
